data_4120987
loop_
_publ_author_name
'Sibo Lin'
'David E. Herbert'
'Alexandra Velian'
'Michael W. Day'
'Theodor Agapie'

_publ_section_title
;
 Dipalladium(I) Terphenyl Diphosphine Complexes as Models for Two-Site
 Adsorption and Activation of Organic Molecules
;
_journal_name_full 'Journal of the American Chemical Society'
_journal_page_first 15830
_journal_page_last 15840
_journal_paper_doi 10.1021/ja406696k
_journal_volume 135
_journal_year 2013
_chemical_formula_sum 'C35 H46 B2 F8 O P2 Pd2'
_chemical_formula_weight 931.08
_chemical_name_systematic
; 
 ? 
;
_space_group_IT_number 14
_symmetry_space_group_name_Hall '-P 2ybc'
_symmetry_space_group_name_H-M 'P 1 21/c 1'
_atom_sites_solution_hydrogens geom
_atom_sites_solution_primary direct
_atom_sites_solution_secondary difmap
_audit_creation_method SHELXL-97
_cell_angle_alpha 90.00(3)
_cell_angle_beta 98.53(3)
_cell_angle_gamma 90.00(3)
_cell_formula_units_Z 4
_cell_length_a 11.880(2)
_cell_length_b 19.070(4)
_cell_length_c 16.440(3)
_cell_measurement_reflns_used 54142
_cell_measurement_temperature 100
_cell_volume 3683.3(12)
_computing_cell_refinement 'XDS (Kabsch, 2010)'
_computing_data_collection 'BluIce (SSRL, 2001)'
_computing_data_reduction 'XDS (Kabsch, 2010)'
_computing_structure_refinement 'SHELXL-97 (Sheldrick, 2008)'
_computing_structure_solution 'SHELXS-97 (Sheldrick, 2008)'
_diffrn_ambient_temperature 100
_diffrn_detector 'pixel array detector'
_diffrn_detector_area_resol_mean 5.814
_diffrn_detector_type 'DECTIRS PILATUS 6M'
_diffrn_measured_fraction_theta_full 0.963
_diffrn_measured_fraction_theta_max 0.963
_diffrn_measurement_device 'single \f axis'
_diffrn_measurement_device_details
;
         custom air bearing single axis goniometer
;
_diffrn_measurement_device_type 'SSRL single-axis microdiffractometer'
_diffrn_measurement_method 'fine sliced shutterless \f scans'
_diffrn_radiation_collimation 'K-B focussing mirrors'
_diffrn_radiation_monochromator 'liquid nitrogen-cooled double Si(111)'
_diffrn_radiation_probe x-ray
_diffrn_radiation_source synchrotron
_diffrn_radiation_type synchrotron
_diffrn_radiation_wavelength 0.72930
_diffrn_reflns_av_R_equivalents 0.0409
_diffrn_reflns_av_sigmaI/netI 0.0312
_diffrn_reflns_limit_h_max 17
_diffrn_reflns_limit_h_min -16
_diffrn_reflns_limit_k_max 28
_diffrn_reflns_limit_k_min -27
_diffrn_reflns_limit_l_max 24
_diffrn_reflns_limit_l_min -24
_diffrn_reflns_number 54142
_diffrn_reflns_theta_full 33.63
_diffrn_reflns_theta_max 33.63
_diffrn_reflns_theta_min 1.69
_diffrn_standards_decay_% 0
_diffrn_standards_interval_count 0
_diffrn_standards_interval_time 0
_diffrn_standards_number 0
_exptl_absorpt_coefficient_mu 1.133
_exptl_absorpt_correction_type empirical
_exptl_absorpt_process_details 'XDS (Kabsch, 2010)'
_exptl_crystal_colour orange-yellow
_exptl_crystal_density_diffrn 1.679
_exptl_crystal_description prism
_exptl_crystal_F_000 1872
_refine_diff_density_max 1.550
_refine_diff_density_min -2.342
_refine_diff_density_rms 0.181
_refine_ls_extinction_method none
_refine_ls_goodness_of_fit_ref 1.113
_refine_ls_hydrogen_treatment mixed
_refine_ls_matrix_type full
_refine_ls_number_parameters 460
_refine_ls_number_reflns 12997
_refine_ls_number_restraints 0
_refine_ls_restrained_S_all 1.113
_refine_ls_R_factor_all 0.0410
_refine_ls_R_factor_gt 0.0406
_refine_ls_shift/su_max 0.003
_refine_ls_shift/su_mean 0.000
_refine_ls_structure_factor_coef Fsqd
_refine_ls_weighting_details 'calc w=1/[\s^2^(Fo^2^)+(0.0488P)^2^+6.4841P] where P=(Fo^2^+2Fc^2^)/3'
_refine_ls_weighting_scheme calc
_refine_ls_wR_factor_gt 0.1093
_refine_ls_wR_factor_ref 0.1096
_reflns_number_gt 12806
_reflns_number_total 12997
_reflns_threshold_expression >2sigma(I)
_cod_data_source_file ja406696k_14.cif
_cod_data_source_block sl5062b1
_cod_original_cell_volume 3683.3(13)
_cod_original_sg_symbol_H-M 'P 21/c'
_cod_database_code 4120987

loop_
_symmetry_equiv_pos_as_xyz
'x, y, z'
'-x, y+1/2, -z+1/2'
'-x, -y, -z'
'x, -y-1/2, z-1/2'

loop_
_atom_site_label
_atom_site_type_symbol
_atom_site_fract_x
_atom_site_fract_y
_atom_site_fract_z
_atom_site_U_iso_or_equiv
_atom_site_adp_type
_atom_site_occupancy
_atom_site_symmetry_multiplicity
_atom_site_calc_flag
_atom_site_refinement_flags
C1 C 0.8108(2) 0.69961(11) 0.65467(15) 0.0232(4) Uani 1 1 d .
H1 H 0.8267 0.6550 0.6290 0.028 Uiso 1 1 calc R
O1 O 0.77556(18) 0.74819(11) 0.77445(11) 0.0299(4) Uani 1 1 d .
C35 C 0.8765(2) 0.77667(13) 0.75705(15) 0.0268(4) Uani 1 1 d .
H35 H 0.9384 0.7843 0.8026 0.032 Uiso 1 1 calc R
C34 C 0.9024(2) 0.74650(12) 0.68572(15) 0.0241(4) Uani 1 1 d .
H34 H 0.9812 0.7341 0.6811 0.029 Uiso 1 1 calc R
C36 C 0.6458(3) 0.65457(18) 0.7317(2) 0.0388(6) Uani 1 1 d .
H36A H 0.5823 0.6816 0.7443 0.058 Uiso 1 1 calc R
H36B H 0.6751 0.6262 0.7783 0.058 Uiso 1 1 calc R
H36C H 0.6214 0.6249 0.6853 0.058 Uiso 1 1 calc R
C32 C 0.7356(2) 0.70229(13) 0.71209(17) 0.0285(5) Uani 1 1 d .
Pd1 Pd 0.841286(14) 0.858583(8) 0.663524(9) 0.01673(5) Uani 1 1 d .
Pd2 Pd 0.680762(14) 0.773511(8) 0.590469(10) 0.01887(5) Uani 1 1 d .
P1 P 0.97758(5) 0.93601(3) 0.72693(3) 0.01932(10) Uani 1 1 d .
P2 P 0.53072(5) 0.70821(3) 0.51871(4) 0.02359(11) Uani 1 1 d .
F8 F -0.04872(15) 0.30171(9) 0.57241(10) 0.0315(3) Uani 1 1 d .
F5 F 0.0506(2) 0.35990(10) 0.48546(15) 0.0535(6) Uani 1 1 d .
F2 F 0.53940(18) 0.50349(12) 0.28010(16) 0.0520(5) Uani 1 1 d .
F6 F 0.08764(19) 0.24650(12) 0.51313(15) 0.0487(5) Uani 1 1 d .
F4 F 0.37107(18) 0.53347(15) 0.32092(14) 0.0550(6) Uani 1 1 d .
F3 F 0.3810(3) 0.51103(16) 0.18590(17) 0.0722(8) Uani 1 1 d .
C8 C 0.80339(18) 0.90709(11) 0.52831(13) 0.0183(3) Uani 1 1 d .
H8 H 0.8753 0.9093 0.5124 0.022 Uiso 1 1 calc R
C19 C 0.51487(19) 0.83665(11) 0.44468(14) 0.0204(4) Uani 1 1 d .
C10 C 0.61076(19) 0.85697(10) 0.50940(14) 0.0184(4) Uani 1 1 d .
C6 C 0.8117(2) 1.07626(11) 0.56812(14) 0.0226(4) Uani 1 1 d .
H6 H 0.7438 1.0765 0.5317 0.027 Uiso 1 1 calc R
C2 C 0.84605(19) 1.01580(11) 0.61291(13) 0.0184(3) Uani 1 1 d .
C9 C 0.72195(19) 0.86161(11) 0.48731(13) 0.0192(4) Uani 1 1 d .
H9 H 0.7407 0.8338 0.4448 0.023 Uiso 1 1 calc R
C14 C 0.4692(2) 0.76923(12) 0.44024(15) 0.0241(4) Uani 1 1 d .
C7 C 0.77809(18) 0.95017(10) 0.59416(12) 0.0169(3) Uani 1 1 d .
C4 C 0.9820(3) 1.13539(13) 0.63184(17) 0.0324(6) Uani 1 1 d .
H4 H 1.0284 1.1749 0.6366 0.039 Uiso 1 1 calc R
F7 F -0.0774(2) 0.27631(17) 0.43668(14) 0.0629(8) Uani 1 1 d .
C11 C 0.59005(19) 0.89511(11) 0.58109(14) 0.0204(4) Uani 1 1 d .
H11 H 0.5209 0.8895 0.6005 0.024 Uiso 1 1 calc R
C18 C 0.4744(2) 0.88650(12) 0.38504(16) 0.0250(4) Uani 1 1 d .
H18 H 0.5056 0.9313 0.3876 0.030 Uiso 1 1 calc R
C3 C 0.9460(2) 1.01605(12) 0.66972(14) 0.0224(4) Uani 1 1 d .
C23 C 1.1252(2) 0.91530(13) 0.71563(14) 0.0250(4) Uani 1 1 d .
H23 H 1.1728 0.9551 0.7368 0.030 Uiso 1 1 calc R
C12 C 0.67073(19) 0.94005(11) 0.62188(13) 0.0189(3) Uani 1 1 d .
H12 H 0.6549 0.9641 0.6681 0.023 Uiso 1 1 calc R
F1 F 0.4555(3) 0.60840(13) 0.24549(19) 0.0650(7) Uani 1 1 d .
C20 C 0.9726(2) 0.95654(12) 0.83557(14) 0.0245(4) Uani 1 1 d .
H20 H 0.9745 0.9118 0.8650 0.029 Uiso 1 1 calc R
C17 C 0.3876(2) 0.86915(14) 0.32196(16) 0.0274(4) Uani 1 1 d .
H17 H 0.3602 0.9024 0.2825 0.033 Uiso 1 1 calc R
C16 C 0.3419(2) 0.80216(15) 0.31805(16) 0.0304(5) Uani 1 1 d .
H16 H 0.2829 0.7908 0.2764 0.036 Uiso 1 1 calc R
C22 C 0.8591(3) 0.99154(18) 0.84392(18) 0.0365(6) Uani 1 1 d .
H22A H 0.8560 1.0370 0.8186 0.055 Uiso 1 1 calc R
H22B H 0.8524 0.9964 0.9011 0.055 Uiso 1 1 calc R
H22C H 0.7978 0.9632 0.8173 0.055 Uiso 1 1 calc R
C5 C 0.8790(2) 1.13588(12) 0.57817(15) 0.0268(5) Uani 1 1 d .
H5 H 0.8555 1.1764 0.5491 0.032 Uiso 1 1 calc R
C13 C 1.0150(3) 1.07612(14) 0.67792(16) 0.0318(5) Uani 1 1 d .
H13 H 1.0829 1.0761 0.7143 0.038 Uiso 1 1 calc R
C27 C 0.3173(3) 0.64076(17) 0.5232(2) 0.0386(6) Uani 1 1 d .
H27A H 0.2740 0.6710 0.4835 0.058 Uiso 1 1 calc R
H27B H 0.2684 0.6216 0.5590 0.058 Uiso 1 1 calc R
H27C H 0.3497 0.6033 0.4952 0.058 Uiso 1 1 calc R
C15 C 0.3834(3) 0.75197(14) 0.37579(17) 0.0317(5) Uani 1 1 d .
H15 H 0.3541 0.7067 0.3716 0.038 Uiso 1 1 calc R
C29 C 0.5683(2) 0.63221(14) 0.45887(19) 0.0323(5) Uani 1 1 d .
H29 H 0.4990 0.6168 0.4235 0.039 Uiso 1 1 calc R
C31 C 0.6540(3) 0.6548(2) 0.4032(3) 0.0467(8) Uani 1 1 d .
H31A H 0.6249 0.6947 0.3712 0.070 Uiso 1 1 calc R
H31B H 0.6662 0.6168 0.3670 0.070 Uiso 1 1 calc R
H31C H 0.7248 0.6669 0.4363 0.070 Uiso 1 1 calc R
C24 C 1.1679(2) 0.85082(15) 0.76513(18) 0.0302(5) Uani 1 1 d .
H24A H 1.1596 0.8578 0.8218 0.045 Uiso 1 1 calc R
H24B H 1.2467 0.8433 0.7609 0.045 Uiso 1 1 calc R
H24C H 1.1243 0.8106 0.7440 0.045 Uiso 1 1 calc R
C28 C 0.3657(3) 0.7490(2) 0.60949(19) 0.0400(7) Uani 1 1 d .
H28A H 0.4246 0.7709 0.6473 0.060 Uiso 1 1 calc R
H28B H 0.3035 0.7365 0.6378 0.060 Uiso 1 1 calc R
H28C H 0.3395 0.7810 0.5657 0.060 Uiso 1 1 calc R
C26 C 0.4128(2) 0.68297(15) 0.57388(17) 0.0310(5) Uani 1 1 d .
H26 H 0.4451 0.6535 0.6204 0.037 Uiso 1 1 calc R
C21 C 1.0732(3) 0.99992(17) 0.87709(18) 0.0367(6) Uani 1 1 d .
H21A H 1.1431 0.9769 0.8703 0.055 Uiso 1 1 calc R
H21B H 1.0686 1.0045 0.9347 0.055 Uiso 1 1 calc R
H21C H 1.0712 1.0456 0.8524 0.055 Uiso 1 1 calc R
C25 C 1.1355(3) 0.90628(18) 0.62485(17) 0.0353(6) Uani 1 1 d .
H25A H 1.0907 0.8668 0.6030 0.053 Uiso 1 1 calc R
H25B H 1.2138 0.8985 0.6191 0.053 Uiso 1 1 calc R
H25C H 1.1086 0.9479 0.5953 0.053 Uiso 1 1 calc R
C30 C 0.6121(3) 0.57068(16) 0.5140(3) 0.0462(8) Uani 1 1 d .
H30A H 0.6873 0.5810 0.5414 0.069 Uiso 1 1 calc R
H30B H 0.6142 0.5292 0.4811 0.069 Uiso 1 1 calc R
H30C H 0.5623 0.5631 0.5541 0.069 Uiso 1 1 calc R
B2 B 0.0026(3) 0.29687(15) 0.50147(19) 0.0271(5) Uani 1 1 d .
B1 B 0.4355(3) 0.53799(19) 0.2576(2) 0.0382(7) Uani 1 1 d .

loop_
_atom_site_aniso_label
_atom_site_aniso_U_11
_atom_site_aniso_U_22
_atom_site_aniso_U_33
_atom_site_aniso_U_23
_atom_site_aniso_U_13
_atom_site_aniso_U_12
C1 0.0271(10) 0.0142(8) 0.0280(10) 0.0015(7) 0.0025(8) 0.0018(7)
O1 0.0385(10) 0.0275(9) 0.0241(8) 0.0041(7) 0.0061(7) -0.0012(7)
C35 0.0346(12) 0.0206(10) 0.0234(10) 0.0035(8) -0.0014(9) 0.0016(8)
C34 0.0281(10) 0.0163(9) 0.0263(10) 0.0019(7) -0.0015(8) 0.0032(8)
C36 0.0365(14) 0.0385(14) 0.0396(15) 0.0142(12) 0.0001(11) -0.0133(12)
C32 0.0307(12) 0.0215(10) 0.0334(12) 0.0064(9) 0.0049(9) -0.0033(9)
Pd1 0.02262(8) 0.01198(7) 0.01511(7) 0.00045(4) 0.00122(5) -0.00010(5)
Pd2 0.02101(8) 0.01275(7) 0.02275(8) 0.00076(5) 0.00293(6) -0.00207(5)
P1 0.0254(3) 0.0157(2) 0.0159(2) 0.00014(17) -0.00031(18) -0.00275(19)
P2 0.0240(3) 0.0159(2) 0.0296(3) 0.0010(2) -0.0002(2) -0.00520(19)
F8 0.0362(8) 0.0283(7) 0.0322(8) -0.0017(6) 0.0126(6) 0.0005(6)
F5 0.0849(17) 0.0260(9) 0.0572(13) 0.0071(8) 0.0356(12) -0.0108(9)
F2 0.0363(10) 0.0518(12) 0.0679(14) -0.0071(11) 0.0084(9) 0.0151(9)
F6 0.0467(11) 0.0407(10) 0.0644(13) 0.0158(10) 0.0274(10) 0.0196(9)
F4 0.0374(10) 0.0794(17) 0.0518(12) 0.0259(12) 0.0181(9) 0.0108(10)
F3 0.0726(17) 0.0769(18) 0.0615(15) -0.0246(14) -0.0089(13) 0.0353(15)
C8 0.0198(8) 0.0167(8) 0.0189(8) 0.0002(7) 0.0043(7) 0.0010(7)
C19 0.0215(9) 0.0176(9) 0.0225(9) -0.0028(7) 0.0046(7) -0.0002(7)
C10 0.0214(9) 0.0132(8) 0.0208(9) -0.0014(6) 0.0040(7) -0.0004(6)
C6 0.0288(10) 0.0154(8) 0.0240(9) 0.0038(7) 0.0050(8) 0.0000(7)
C2 0.0245(9) 0.0138(8) 0.0178(8) 0.0009(6) 0.0058(7) -0.0017(7)
C9 0.0221(9) 0.0157(8) 0.0206(9) -0.0016(7) 0.0053(7) 0.0014(7)
C14 0.0278(11) 0.0197(9) 0.0242(10) -0.0021(7) 0.0022(8) -0.0048(8)
C7 0.0205(8) 0.0131(7) 0.0174(8) 0.0006(6) 0.0034(7) 0.0012(6)
C4 0.0485(16) 0.0207(10) 0.0266(11) 0.0024(8) 0.0014(10) -0.0134(10)
F7 0.0382(11) 0.108(2) 0.0406(11) -0.0327(13) 0.0010(9) 0.0082(12)
C11 0.0218(9) 0.0174(8) 0.0233(9) -0.0013(7) 0.0073(7) -0.0007(7)
C18 0.0264(10) 0.0182(9) 0.0295(11) 0.0004(8) 0.0016(8) 0.0000(8)
C3 0.0304(11) 0.0161(8) 0.0199(9) 0.0019(7) 0.0010(8) -0.0051(8)
C23 0.0251(10) 0.0275(11) 0.0216(9) -0.0001(8) 0.0011(8) -0.0021(8)
C12 0.0238(9) 0.0150(8) 0.0190(8) -0.0009(7) 0.0065(7) 0.0006(7)
F1 0.0789(18) 0.0391(12) 0.0828(18) 0.0122(12) 0.0310(15) 0.0012(11)
C20 0.0346(12) 0.0199(9) 0.0181(9) -0.0020(7) 0.0014(8) -0.0036(8)
C17 0.0302(11) 0.0257(10) 0.0252(10) 0.0003(8) 0.0002(9) 0.0024(9)
C16 0.0343(12) 0.0308(12) 0.0242(10) -0.0035(9) -0.0020(9) -0.0043(10)
C22 0.0409(15) 0.0427(15) 0.0280(12) -0.0035(11) 0.0116(11) 0.0009(12)
C5 0.0408(13) 0.0153(9) 0.0248(10) 0.0035(7) 0.0062(9) -0.0041(8)
C13 0.0421(14) 0.0242(11) 0.0263(11) 0.0037(9) -0.0043(10) -0.0134(10)
C27 0.0246(12) 0.0367(15) 0.0521(18) 0.0031(12) -0.0023(11) -0.0099(10)
C15 0.0391(13) 0.0249(11) 0.0282(11) -0.0009(9) -0.0047(10) -0.0095(10)
C29 0.0321(12) 0.0203(10) 0.0427(14) -0.0068(10) -0.0004(11) -0.0043(9)
C31 0.0425(17) 0.0402(16) 0.060(2) -0.0206(15) 0.0156(15) -0.0056(13)
C24 0.0262(11) 0.0299(12) 0.0331(12) 0.0045(10) -0.0005(9) 0.0019(9)
C28 0.0368(14) 0.0535(18) 0.0310(13) -0.0044(13) 0.0097(11) -0.0095(13)
C26 0.0241(11) 0.0338(13) 0.0332(12) 0.0105(10) -0.0022(9) -0.0078(9)
C21 0.0420(15) 0.0399(15) 0.0270(12) -0.0126(11) 0.0008(11) -0.0096(12)
C25 0.0350(13) 0.0471(16) 0.0247(11) -0.0026(11) 0.0074(10) -0.0002(12)
C30 0.0484(18) 0.0211(12) 0.063(2) -0.0067(13) -0.0116(16) -0.0011(11)
B2 0.0293(12) 0.0226(11) 0.0305(12) -0.0003(9) 0.0079(10) 0.0008(9)
B1 0.0365(16) 0.0352(15) 0.0449(18) -0.0003(13) 0.0125(14) 0.0066(13)

loop_
_atom_type_symbol
_atom_type_description
_atom_type_scat_dispersion_real
_atom_type_scat_dispersion_imag
_atom_type_scat_source
C C 0.0037 0.0017 'International Tables Vol C Tables 4.2.6.8 and 6.1.1.4'
H H 0.0000 0.0000 'International Tables Vol C Tables 4.2.6.8 and 6.1.1.4'
B B 0.0016 0.0007 'International Tables Vol C Tables 4.2.6.8 and 6.1.1.4'
O O 0.0123 0.0065 'International Tables Vol C Tables 4.2.6.8 and 6.1.1.4'
F F 0.0190 0.0109 'International Tables Vol C Tables 4.2.6.8 and 6.1.1.4'
P P 0.1089 0.1019 'International Tables Vol C Tables 4.2.6.8 and 6.1.1.4'
Pd Pd -0.9286 1.0622 'International Tables Vol C Tables 4.2.6.8 and 6.1.1.4'

loop_
_geom_angle_atom_site_label_1
_geom_angle_atom_site_label_2
_geom_angle_atom_site_label_3
_geom_angle
C32 C1 C34 105.2(2)
C32 C1 Pd2 80.16(15)
C34 C1 Pd2 102.03(14)
C32 O1 C35 108.0(2)
C34 C35 O1 108.7(2)
C34 C35 Pd1 75.18(14)
O1 C35 Pd1 110.11(17)
C35 C34 C1 107.9(2)
C35 C34 Pd1 68.78(14)
C1 C34 Pd1 108.71(16)
O1 C32 C1 110.1(2)
O1 C32 C36 114.2(2)
C1 C32 C36 133.1(3)
O1 C32 Pd2 106.17(15)
C1 C32 Pd2 65.35(14)
C36 C32 Pd2 114.28(19)
C7 Pd1 C35 164.57(9)
C7 Pd1 C34 157.64(8)
C35 Pd1 C34 36.04(9)
C7 Pd1 P1 83.53(6)
C35 Pd1 P1 95.19(8)
C34 Pd1 P1 109.98(7)
C7 Pd1 C8 36.11(7)
C35 Pd1 C8 157.01(8)
C34 Pd1 C8 121.75(8)
P1 Pd1 C8 101.20(6)
C7 Pd1 C12 33.88(7)
C35 Pd1 C12 132.94(9)
C34 Pd1 C12 146.58(8)
P1 Pd1 C12 101.86(5)
C8 Pd1 C12 58.96(7)
C7 Pd1 Pd2 94.89(6)
C35 Pd1 Pd2 86.06(7)
C34 Pd1 Pd2 71.82(7)
P1 Pd1 Pd2 178.145(16)
C8 Pd1 Pd2 77.98(6)
C12 Pd1 Pd2 76.29(5)
C10 Pd2 C1 158.51(9)
C10 Pd2 P2 83.48(6)
C1 Pd2 P2 108.86(7)
C10 Pd2 C32 162.28(9)
C1 Pd2 C32 34.48(9)
P2 Pd2 C32 102.05(7)
C10 Pd2 C9 34.78(8)
C1 Pd2 C9 123.74(8)
P2 Pd2 C9 103.15(6)
C32 Pd2 C9 152.20(8)
C10 Pd2 C11 34.24(7)
C1 Pd2 C11 148.97(8)
P2 Pd2 C11 99.76(6)
C32 Pd2 C11 128.19(9)
C9 Pd2 C11 57.92(7)
C10 Pd2 Pd1 90.80(6)
C1 Pd2 Pd1 76.80(6)
P2 Pd2 Pd1 174.237(18)
C32 Pd2 Pd1 83.21(7)
C9 Pd2 Pd1 72.22(6)
C11 Pd2 Pd1 74.95(6)
C3 P1 C23 104.94(12)
C3 P1 C20 107.00(11)
C23 P1 C20 108.26(12)
C3 P1 Pd1 103.11(8)
C23 P1 Pd1 115.56(9)
C20 P1 Pd1 116.82(9)
C14 P2 C26 105.25(12)
C14 P2 C29 103.26(13)
C26 P2 C29 108.61(14)
C14 P2 Pd2 102.35(8)
C26 P2 Pd2 117.90(10)
C29 P2 Pd2 117.40(10)
C9 C8 C7 121.02(19)
C9 C8 Pd1 103.31(14)
C7 C8 Pd1 63.16(11)
C14 C19 C18 120.0(2)
C14 C19 C10 121.9(2)
C18 C19 C10 118.1(2)
C9 C10 C11 117.1(2)
C9 C10 C19 118.30(19)
C11 C10 C19 120.8(2)
C9 C10 Pd2 85.20(14)
C11 C10 Pd2 87.94(14)
C19 C10 Pd2 115.61(14)
C5 C6 C2 119.7(2)
C6 C2 C3 120.2(2)
C6 C2 C7 118.4(2)
C3 C2 C7 121.30(19)
C8 C9 C10 121.21(19)
C8 C9 Pd2 106.42(15)
C10 C9 Pd2 60.02(12)
C19 C14 C15 119.5(2)
C19 C14 P2 116.30(18)
C15 C14 P2 124.19(19)
C8 C7 C12 117.55(19)
C8 C7 C2 118.05(18)
C12 C7 C2 121.79(18)
C8 C7 Pd1 80.73(12)
C12 C7 Pd1 88.80(13)
C2 C7 Pd1 115.66(15)
C13 C4 C5 120.1(2)
C12 C11 C10 121.4(2)
C12 C11 Pd2 106.12(15)
C10 C11 Pd2 57.82(11)
C17 C18 C19 120.1(2)
C2 C3 C13 119.6(2)
C2 C3 P1 115.87(16)
C13 C3 P1 124.6(2)
C24 C23 C25 111.3(2)
C24 C23 P1 111.61(18)
C25 C23 P1 109.90(18)
C11 C12 C7 121.07(19)
C11 C12 Pd1 102.56(14)
C7 C12 Pd1 57.32(11)
C22 C20 C21 111.4(2)
C22 C20 P1 109.64(18)
C21 C20 P1 114.42(18)
C16 C17 C18 119.8(2)
C17 C16 C15 120.5(2)
C6 C5 C4 120.4(2)
C4 C13 C3 120.0(3)
C16 C15 C14 120.2(2)
C30 C29 C31 111.9(3)
C30 C29 P2 112.1(2)
C31 C29 P2 109.5(2)
C28 C26 C27 110.9(2)
C28 C26 P2 108.76(19)
C27 C26 P2 115.2(2)
F5 B2 F7 111.1(3)
F5 B2 F6 108.5(3)
F7 B2 F6 108.4(2)
F5 B2 F8 110.3(2)
F7 B2 F8 109.2(2)
F6 B2 F8 109.2(2)
F3 B1 F1 108.2(3)
F3 B1 F4 112.5(3)
F1 B1 F4 107.1(3)
F3 B1 F2 109.9(3)
F1 B1 F2 109.4(3)
F4 B1 F2 109.7(3)

loop_
_geom_bond_atom_site_label_1
_geom_bond_atom_site_label_2
_geom_bond_distance
C1 C32 1.394(4)
C1 C34 1.442(3)
C1 Pd2 2.237(2)
O1 C32 1.378(3)
O1 C35 1.384(3)
C35 C34 1.381(4)
C35 Pd1 2.188(2)
C34 Pd1 2.269(2)
C36 C32 1.475(4)
C32 Pd2 2.425(3)
Pd1 C7 2.159(2)
Pd1 P1 2.3212(10)
Pd1 C8 2.388(2)
Pd1 C12 2.564(2)
Pd1 Pd2 2.6518(9)
Pd2 C10 2.162(2)
Pd2 P2 2.3445(10)
Pd2 C9 2.487(2)
Pd2 C11 2.552(2)
P1 C3 1.803(2)
P1 C23 1.833(3)
P1 C20 1.838(2)
P2 C14 1.809(3)
P2 C26 1.842(3)
P2 C29 1.843(3)
F8 B2 1.397(3)
F5 B2 1.373(3)
F2 B1 1.399(4)
F6 B2 1.387(3)
F4 B1 1.383(4)
F3 B1 1.359(5)
C8 C9 1.396(3)
C8 C7 1.426(3)
C19 C14 1.393(3)
C19 C18 1.399(3)
C19 C10 1.490(3)
C10 C9 1.424(3)
C10 C11 1.437(3)
C6 C5 1.386(3)
C6 C2 1.396(3)
C2 C3 1.397(3)
C2 C7 1.496(3)
C14 C15 1.396(4)
C7 C12 1.430(3)
C4 C13 1.385(4)
C4 C5 1.399(4)
F7 B2 1.375(4)
C11 C12 1.383(3)
C18 C17 1.390(4)
C3 C13 1.403(3)
C23 C24 1.520(4)
C23 C25 1.525(4)
F1 B1 1.383(4)
C20 C22 1.528(4)
C20 C21 1.529(4)
C17 C16 1.386(4)
C16 C15 1.386(4)
C27 C26 1.533(4)
C29 C30 1.526(4)
C29 C31 1.529(5)
C28 C26 1.529(5)
